data_2100320
loop_
_publ_author_name
'Nowell, Harriott'
'Price, Sarah L.'

_publ_section_title
;
 Validation of a search technique for crystal structure prediction
 of flexible molecules by application to piracetam
;
_journal_issue 5
_journal_name_full
;
 Acta Crystallographica, Section B: Structural Science
;
_journal_page_first 558
_journal_page_last 568
_journal_paper_doi 10.1107/s0108768105018549
_journal_volume 61
_journal_year 2005
_chemical_formula_sum 'C6 H10 N2 O2'
_space_group_IT_number 15
_symmetry_cell_setting monoclinic
_symmetry_space_group_name_Hall '-C 2yc'
_symmetry_space_group_name_H-M 'C 1 2/c 1'
_cell_angle_alpha 90
_cell_angle_beta 147.098
_cell_angle_gamma 90
_cell_formula_units_Z 8
_cell_length_a 22.1358
_cell_length_b 7.2263
_cell_length_c 16.7948
_cell_volume 1459.3
_cod_duplicate_entry 2100175
_cod_depositor_comments
;
 Marking structure as being theoretically determined.

 Antanas Vaitkus,
 2017-08-05

 Adding the _cell_formula_units_Z data item.

 Antanas Vaitkus,
 2017-08-05
;
_cod_original_sg_symbol_H-M 'C 2/c'
_cod_original_formula_sum 'C6 N2 O2 H10'
_cod_struct_determination_method theoretical
_cod_database_code 2100320

loop_
_symmetry_equiv_pos_site_id
_symmetry_equiv_pos_as_xyz
1 x,y,z
2 -x,y,1/2-z
3 1/2+x,1/2+y,z
4 1/2-x,1/2+y,1/2-z
5 -x,-y,-z
6 x,-y,1/2+z
7 1/2-x,1/2-y,-z
8 1/2+x,1/2-y,1/2+z

loop_
_atom_site_label
_atom_site_fract_x
_atom_site_fract_y
_atom_site_fract_z
_atom_site_type_symbol
C1 0.230837 0.528122 0.949004 C
C2 0.349126 0.463007 1.06368 C
C3 0.341987 0.374673 0.973259 C
C4 0.246746 0.479902 0.826993 C
C5 0.063202 0.590894 0.682423 C
C6 0.0452507 0.764716 0.612629 C
N1 0.178549 0.539598 0.818417 N
N2 0.125395 0.896432 0.710704 N
O1 0.189072 0.569438 0.967139 O
O2 -0.0363525 0.783421 0.479068 O
H1 0.403741 0.583867 1.12457 H
H2 0.376793 0.369995 1.14121 H
H3 0.319168 0.229313 0.953797 H
H4 0.419216 0.382389 1.02507 H
H5 0.276465 0.599115 0.825807 H
H6 0.198298 0.392473 0.733302 H
H7 0.0312533 0.614556 0.707072 H
H8 0.0152093 0.480302 0.601416 H
H9 0.186283 0.880598 0.818457 H
H10 0.112756 1.02111 0.671701 H
